data_7000261
loop_
_publ_author_name
'Hitchcock, Peter B.'
'Lappert, Michael F.'
'Protchenko, Andrey V.'
'Uiterweerd, Patrick G. H.'

_publ_section_title
;
 Synthesis and structures of halides and pseudohalides of
 bis[2,6-bis(dimethylamino)phenyl]tin(IV)
;
_journal_coden_ASTM DTARAF
_journal_issue 2
_journal_name_full 'Dalton Transactions'
_journal_page_first 353
_journal_page_last 361
_journal_paper_doi 10.1039/b813353k
_journal_year 2009
_chemical_compound_source 'synthesis as described'
_chemical_formula_moiety 'C20 H30 Cl2 N4 Sn'
_chemical_formula_sum 'C20 H30 Cl2 N4 Sn'
_chemical_formula_weight 516.07
_space_group_IT_number 33
_symmetry_cell_setting orthorhombic
_symmetry_Int_Tables_number 33
_symmetry_space_group_name_Hall 'P 2c -2n'
_symmetry_space_group_name_H-M 'P n a 21'
_atom_sites_solution_hydrogens geom
_atom_sites_solution_primary direct
_atom_sites_solution_secondary difmap
_audit_conform_dict_location ftp://ftp.iucr.org/cifdics/cif_core_2.1beta5.dic
_audit_conform_dict_name cif_core.dic
_audit_conform_dict_version 2.1beta5
_audit_creation_date 2000-03-17T15:08:49-00:00
_audit_creation_method 'WinGX routine CIF_UPDATE'
_cell_angle_alpha 90
_cell_angle_beta 90
_cell_angle_gamma 90
_cell_formula_units_Z 4
_cell_length_a 16.2558(4)
_cell_length_b 17.2642(4)
_cell_length_c 7.9120(2)
_cell_measurement_reflns_used 10750
_cell_measurement_temperature 173(2)
_cell_measurement_theta_max 30.034
_cell_measurement_theta_min 4.529
_cell_measurement_wavelength 0.71073
_cell_volume 2220.45(9)
_computing_cell_refinement 'HKL Scalepack (Otwinowski & Minor 1997)'
_computing_data_reduction 'HKL Denzo and Scalepack (Otwinowski & Minor 1997)'
_computing_molecular_graphics 'Ortep-3 for Windows (Farrugia, 1997)'
_computing_publication_material 'WinGX publication routines (Farrugia, 1999)'
_computing_structure_refinement 'SHELXL-97 (Sheldrick, 1997)'
_computing_structure_solution 'SHELXS-97 (Sheldrick, 1997)'
_diffrn_ambient_temperature 173(2)
_diffrn_measured_fraction_theta_full 0.991
_diffrn_measured_fraction_theta_max 0.991
_diffrn_measurement_device KappaCCD
_diffrn_measurement_method CCD
_diffrn_radiation_monochromator graphite
_diffrn_radiation_probe x-ray
_diffrn_radiation_type MoK\a
_diffrn_radiation_wavelength 0.71073
_diffrn_reflns_av_R_equivalents 0.0412
_diffrn_reflns_av_sigmaI/netI 0.037
_diffrn_reflns_limit_h_max 22
_diffrn_reflns_limit_h_min -14
_diffrn_reflns_limit_k_max 24
_diffrn_reflns_limit_k_min -24
_diffrn_reflns_limit_l_max 11
_diffrn_reflns_limit_l_min -6
_diffrn_reflns_number 18152
_diffrn_reflns_theta_full 30.04
_diffrn_reflns_theta_max 30.04
_diffrn_reflns_theta_min 4.56
_exptl_absorpt_coefficient_mu 1.404
_exptl_absorpt_correction_T_max 0.798
_exptl_absorpt_correction_T_min 0.711
_exptl_absorpt_correction_type multi-scan
_exptl_absorpt_process_details
;
[c.f. r.h. blessing, acta cryst. (1995), a51, 33-38]
;
_exptl_crystal_colour 'pale yellow'
_exptl_crystal_density_diffrn 1.544
_exptl_crystal_density_method 'not measured'
_exptl_crystal_description needle
_exptl_crystal_F_000 1048
_exptl_crystal_size_max 0.4
_exptl_crystal_size_mid 0.15
_exptl_crystal_size_min 0.1
_refine_diff_density_max 0.444
_refine_diff_density_min -0.616
_refine_diff_density_rms 0.069
_refine_ls_abs_structure_details 'Flack H D (1983), Acta Cryst. A39, 876-881'
_refine_ls_abs_structure_Flack -0.06(3)
_refine_ls_extinction_method none
_refine_ls_goodness_of_fit_ref 1.022
_refine_ls_hydrogen_treatment constr
_refine_ls_matrix_type full
_refine_ls_number_parameters 244
_refine_ls_number_reflns 5153
_refine_ls_number_restraints 1
_refine_ls_restrained_S_all 1.022
_refine_ls_R_factor_all 0.0347
_refine_ls_R_factor_gt 0.0285
_refine_ls_shift/su_max 0.001
_refine_ls_shift/su_mean 0
_refine_ls_structure_factor_coef Fsqd
_refine_ls_weighting_details 'calc w=1/[\s^2^(Fo^2^)+(0.0300P)^2^+1.4495P] where P=(Fo^2^+2Fc^2^)/3'
_refine_ls_weighting_scheme calc
_refine_ls_wR_factor_gt 0.067
_refine_ls_wR_factor_ref 0.0702
_reflns_number_gt 4572
_reflns_number_total 5153
_reflns_threshold_expression >2sigma(I)
_cod_data_source_file B813353K.txt
_cod_data_source_block (4)-mar2900
_cod_original_sg_symbol_H-M Pna21
_cod_database_code 7000261

loop_
_symmetry_equiv_pos_as_xyz
'x, y, z'
'-x, -y, z+1/2'
'-x+1/2, y+1/2, z+1/2'
'x+1/2, -y+1/2, z'

loop_
_atom_site_label
_atom_site_type_symbol
_atom_site_fract_x
_atom_site_fract_y
_atom_site_fract_z
_atom_site_U_iso_or_equiv
_atom_site_adp_type
_atom_site_occupancy
_atom_site_symmetry_multiplicity
_atom_site_calc_flag
_atom_site_refinement_flags
_atom_site_disorder_assembly
_atom_site_disorder_group
Sn Sn 0.250947(10) 0.411603(9) 0.26433(7) 0.01861(5) Uani 1 1 d . . .
Cl1 Cl 0.23272(5) 0.53126(5) 0.11161(10) 0.02945(15) Uani 1 1 d . . .
Cl2 Cl 0.21403(5) 0.33840(5) 0.01957(10) 0.03200(16) Uani 1 1 d . . .
N1 N 0.25198(14) 0.28323(16) 0.4306(4) 0.0261(6) Uani 1 1 d . . .
N2 N 0.04995(16) 0.48919(18) 0.4137(4) 0.0328(6) Uani 1 1 d . . .
N3 N 0.31644(13) 0.50928(13) 0.5053(3) 0.0218(5) Uani 1 1 d . . .
N4 N 0.43194(15) 0.31300(14) 0.1381(3) 0.0249(5) Uani 1 1 d . . .
C1 C 0.15155(17) 0.38362(18) 0.4302(4) 0.0232(6) Uani 1 1 d . . .
C2 C 0.17250(19) 0.31091(18) 0.4895(4) 0.0262(6) Uani 1 1 d . . .
C3 C 0.1206(2) 0.2678(2) 0.5934(4) 0.0385(8) Uani 1 1 d . . .
H3 H 0.1376 0.2195 0.6392 0.046 Uiso 1 1 calc R . .
C4 C 0.0436(2) 0.2975(2) 0.6275(5) 0.0426(9) Uani 1 1 d . . .
H4 H 0.0061 0.2683 0.6937 0.051 Uiso 1 1 calc R . .
C5 C 0.0205(2) 0.3690(2) 0.5672(4) 0.0379(8) Uani 1 1 d . . .
H5 H -0.0333 0.3875 0.5914 0.045 Uiso 1 1 calc R . .
C6 C 0.07346(19) 0.41531(18) 0.4716(4) 0.0272(7) Uani 1 1 d . . .
C7 C 0.2459(2) 0.2098(2) 0.3346(6) 0.0368(8) Uani 1 1 d . . .
H7A H 0.3009 0.1936 0.2985 0.055 Uiso 1 1 calc R . .
H7B H 0.211 0.2176 0.2351 0.055 Uiso 1 1 calc R . .
H7C H 0.2218 0.1697 0.4068 0.055 Uiso 1 1 calc R . .
C8 C 0.3117(2) 0.2739(2) 0.5681(5) 0.0399(9) Uani 1 1 d . . .
H8A H 0.3639 0.255 0.522 0.06 Uiso 1 1 calc R . .
H8B H 0.2905 0.2365 0.6505 0.06 Uiso 1 1 calc R . .
H8C H 0.3205 0.3239 0.6238 0.06 Uiso 1 1 calc R . .
C9 C 0.1047(2) 0.5526(2) 0.4560(5) 0.0344(7) Uani 1 1 d . . .
H9A H 0.0824 0.601 0.4106 0.052 Uiso 1 1 calc R . .
H9B H 0.159 0.5429 0.407 0.052 Uiso 1 1 calc R . .
H9C H 0.1095 0.5566 0.5792 0.052 Uiso 1 1 calc R . .
C10 C -0.0358(2) 0.5115(3) 0.4416(5) 0.0517(12) Uani 1 1 d . . .
H10A H -0.045 0.5638 0.3974 0.078 Uiso 1 1 calc R . .
H10B H -0.0478 0.5106 0.563 0.078 Uiso 1 1 calc R . .
H10C H -0.0721 0.4749 0.3831 0.078 Uiso 1 1 calc R . .
C11 C 0.37873(16) 0.41444(15) 0.3240(4) 0.0183(5) Uani 1 1 d . . .
C12 C 0.38877(16) 0.46397(16) 0.4611(4) 0.0200(5) Uani 1 1 d . . .
C13 C 0.46230(17) 0.46734(17) 0.5513(4) 0.0252(6) Uani 1 1 d . . .
H13 H 0.4687 0.5018 0.644 0.03 Uiso 1 1 calc R . .
C14 C 0.52547(18) 0.41917(17) 0.5020(4) 0.0270(6) Uani 1 1 d . . .
H14 H 0.5761 0.4206 0.562 0.032 Uiso 1 1 calc R . .
C15 C 0.51679(17) 0.36852(17) 0.3663(4) 0.0220(6) Uani 1 1 d . . .
H15 H 0.5612 0.3356 0.3357 0.026 Uiso 1 1 calc R . .
C16 C 0.44366(15) 0.36563(15) 0.2749(4) 0.0203(5) Uani 1 1 d . . .
C17 C 0.2921(2) 0.5003(2) 0.6842(4) 0.0310(7) Uani 1 1 d . . .
H17A H 0.2431 0.5317 0.7066 0.046 Uiso 1 1 calc R . .
H17B H 0.3371 0.5175 0.7573 0.046 Uiso 1 1 calc R . .
H17C H 0.2798 0.4457 0.7072 0.046 Uiso 1 1 calc R . .
C18 C 0.3304(2) 0.59189(16) 0.4671(5) 0.0289(7) Uani 1 1 d . . .
H18A H 0.2813 0.6218 0.4973 0.043 Uiso 1 1 calc R . .
H18B H 0.3416 0.598 0.3461 0.043 Uiso 1 1 calc R . .
H18C H 0.3775 0.6108 0.5324 0.043 Uiso 1 1 calc R . .
C19 C 0.4897(2) 0.24780(17) 0.1305(6) 0.0368(8) Uani 1 1 d . . .
H19A H 0.4763 0.215 0.0331 0.055 Uiso 1 1 calc R . .
H19B H 0.4854 0.2172 0.2345 0.055 Uiso 1 1 calc R . .
H19C H 0.5459 0.2676 0.1187 0.055 Uiso 1 1 calc R . .
C20 C 0.4212(2) 0.3484(2) -0.0264(4) 0.0323(7) Uani 1 1 d . . .
H20A H 0.4133 0.3079 -0.1117 0.048 Uiso 1 1 calc R . .
H20B H 0.4701 0.379 -0.0546 0.048 Uiso 1 1 calc R . .
H20C H 0.3729 0.3823 -0.0243 0.048 Uiso 1 1 calc R . .

loop_
_atom_site_aniso_label
_atom_site_aniso_U_11
_atom_site_aniso_U_22
_atom_site_aniso_U_33
_atom_site_aniso_U_23
_atom_site_aniso_U_13
_atom_site_aniso_U_12
Sn 0.01553(8) 0.02427(9) 0.01604(8) 0.00155(10) -0.00053(6) -0.00196(6)
Cl1 0.0302(3) 0.0340(4) 0.0242(4) 0.0094(3) -0.0016(3) 0.0002(3)
Cl2 0.0307(4) 0.0434(4) 0.0220(3) -0.0061(3) -0.0050(3) -0.0061(3)
N1 0.0307(14) 0.0229(13) 0.0247(13) 0.0013(10) -0.0055(10) -0.0049(10)
N2 0.0199(11) 0.0516(18) 0.0270(14) 0.0018(13) 0.0032(10) 0.0060(12)
N3 0.0218(10) 0.0259(12) 0.0178(11) -0.0023(10) 0.0002(10) -0.0021(9)
N4 0.0263(12) 0.0245(12) 0.0239(13) -0.0065(10) -0.0008(10) 0.0017(10)
C1 0.0247(13) 0.0307(15) 0.0144(12) 0.0011(11) 0.0004(11) -0.0095(12)
C2 0.0328(15) 0.0287(15) 0.0169(14) -0.0031(11) -0.0009(12) -0.0126(13)
C3 0.054(2) 0.0348(17) 0.0263(17) 0.0021(15) 0.0033(16) -0.0207(16)
C4 0.0462(19) 0.053(2) 0.0286(17) -0.0059(17) 0.0159(16) -0.0268(17)
C5 0.0323(16) 0.055(2) 0.0261(16) -0.0097(16) 0.0118(13) -0.0156(16)
C6 0.0231(14) 0.0422(18) 0.0163(13) -0.0049(12) 0.0031(12) -0.0091(12)
C7 0.046(2) 0.0242(16) 0.040(2) -0.0035(15) 0.0005(15) -0.0034(14)
C8 0.0454(19) 0.0381(19) 0.0363(19) 0.0121(15) -0.0190(16) -0.0065(15)
C9 0.0325(16) 0.0386(18) 0.0321(17) 0.0001(15) 0.0002(14) 0.0101(14)
C10 0.0267(17) 0.093(3) 0.036(2) 0.008(2) 0.0082(15) 0.0141(19)
C11 0.0170(12) 0.0197(13) 0.0182(12) 0.0025(9) -0.0007(10) -0.0051(9)
C12 0.0201(12) 0.0208(13) 0.0192(12) -0.0004(10) -0.0004(10) -0.0013(10)
C13 0.0250(13) 0.0282(15) 0.0223(14) -0.0040(12) -0.0050(12) -0.0049(11)
C14 0.0216(14) 0.0325(16) 0.0268(16) 0.0025(13) -0.0070(13) 0.0009(11)
C15 0.0176(12) 0.0262(14) 0.0223(14) 0.0014(12) -0.0010(11) 0.0023(11)
C16 0.0215(11) 0.0207(11) 0.0185(12) 0.0021(13) -0.0019(12) -0.0026(9)
C17 0.0311(16) 0.0417(19) 0.0202(15) -0.0007(14) 0.0026(13) 0.0042(14)
C18 0.0308(16) 0.0245(15) 0.0314(17) -0.0023(12) 0.0006(14) 0.0014(12)
C19 0.0433(18) 0.0277(17) 0.039(2) -0.0113(15) -0.0019(16) 0.0050(14)
C20 0.0287(15) 0.047(2) 0.0213(15) -0.0057(14) -0.0016(12) 0.0017(14)

loop_
_atom_type_symbol
_atom_type_description
_atom_type_scat_dispersion_real
_atom_type_scat_dispersion_imag
_atom_type_scat_source
C C 0.0033 0.0016 'International Tables Vol C Tables 4.2.6.8 and 6.1.1.4'
H H 0 0 'International Tables Vol C Tables 4.2.6.8 and 6.1.1.4'
Cl Cl 0.1484 0.1585 'International Tables Vol C Tables 4.2.6.8 and 6.1.1.4'
N N 0.0061 0.0033 'International Tables Vol C Tables 4.2.6.8 and 6.1.1.4'
Sn Sn -0.6537 1.4246 'International Tables Vol C Tables 4.2.6.8 and 6.1.1.4'

loop_
_geom_angle_atom_site_label_1
_geom_angle_atom_site_label_2
_geom_angle_atom_site_label_3
_geom_angle
_geom_angle_site_symmetry_1
_geom_angle_site_symmetry_3
_geom_angle_publ_flag
C11 Sn C1 127.31(11) . . ?
C11 Sn Cl2 115.89(8) . . ?
C1 Sn Cl2 100.85(8) . . ?
C11 Sn Cl1 102.19(7) . . ?
C1 Sn Cl1 114.11(9) . . ?
Cl2 Sn Cl1 90.93(3) . . ?
C11 Sn N1 84.28(9) . . ?
C1 Sn N1 59.81(10) . . ?
Cl2 Sn N1 87.73(7) . . ?
Cl1 Sn N1 173.30(5) . . ?
C2 N1 C8 112.7(3) . . ?
C2 N1 C7 112.7(2) . . ?
C8 N1 C7 109.3(3) . . ?
C2 N1 Sn 82.84(17) . . ?
C8 N1 Sn 118.5(2) . . ?
C7 N1 Sn 118.3(3) . . ?
C6 N2 C9 116.2(3) . . ?
C6 N2 C10 116.6(3) . . ?
C9 N2 C10 110.6(3) . . ?
C12 N3 C18 110.3(2) . . ?
C12 N3 C17 113.0(2) . . ?
C18 N3 C17 109.8(2) . . ?
C16 N4 C20 115.4(2) . . ?
C16 N4 C19 115.8(2) . . ?
C20 N4 C19 111.3(3) . . ?
C2 C1 C6 119.4(3) . . ?
C2 C1 Sn 103.1(2) . . ?
C6 C1 Sn 136.9(2) . . ?
C1 C2 C3 122.4(3) . . ?
C1 C2 N1 114.1(3) . . ?
C3 C2 N1 123.5(3) . . ?
C4 C3 C2 117.7(3) . . ?
C5 C4 C3 121.0(3) . . ?
C4 C5 C6 122.1(3) . . ?
C5 C6 N2 121.8(3) . . ?
C5 C6 C1 117.1(3) . . ?
N2 C6 C1 121.1(3) . . ?
C12 C11 C16 119.7(3) . . ?
C12 C11 Sn 107.54(19) . . ?
C16 C11 Sn 131.1(2) . . ?
C11 C12 C13 121.7(3) . . ?
C11 C12 N3 115.0(2) . . ?
C13 C12 N3 123.2(3) . . ?
C14 C13 C12 118.0(3) . . ?
C13 C14 C15 121.5(3) . . ?
C16 C15 C14 120.6(3) . . ?
C15 C16 C11 118.5(3) . . ?
C15 C16 N4 122.1(2) . . ?
C11 C16 N4 119.4(2) . . ?

loop_
_geom_bond_atom_site_label_1
_geom_bond_atom_site_label_2
_geom_bond_distance
_geom_bond_site_symmetry_2
_geom_bond_publ_flag
Sn C11 2.131(3) . ?
Sn C1 2.137(3) . ?
Sn Cl2 2.3890(9) . ?
Sn Cl1 2.4115(8) . ?
Sn N1 2.577(3) . ?
N1 C2 1.454(4) . ?
N1 C8 1.467(4) . ?
N1 C7 1.480(5) . ?
N2 C6 1.408(4) . ?
N2 C9 1.449(5) . ?
N2 C10 1.463(4) . ?
N3 C12 1.455(3) . ?
N3 C18 1.475(4) . ?
N3 C17 1.478(4) . ?
N4 C16 1.426(4) . ?
N4 C20 1.449(4) . ?
N4 C19 1.467(4) . ?
C1 C2 1.383(4) . ?
C1 C6 1.421(4) . ?
C2 C3 1.394(4) . ?
C3 C4 1.379(6) . ?
C4 C5 1.376(6) . ?
C5 C6 1.397(4) . ?
C11 C12 1.391(4) . ?
C11 C16 1.405(4) . ?
C12 C13 1.393(4) . ?
C13 C14 1.378(4) . ?
C14 C15 1.392(4) . ?
C15 C16 1.392(4) . ?
